data_1571090
loop_
_publ_author_name
'Shahbaz, Muhammad'
'Farooq, Saba'
'Choudhary, M. Iqbal'
'Yousuf, Sammer'

_publ_section_title
;
 Cocrystals of a coumarin derivative: an efficient approach towards
 anti-leishmanial cocrystals against MIL-resistant Leishmania tropica.
;
_journal_issue 2
_journal_name_full IUCrJ
_journal_page_first 224
_journal_page_last 236
_journal_paper_doi 10.1107/S2052252524001416
_journal_volume 11
_journal_year 2024
_chemical_formula_sum 'C12 H9 N4 O4'
_chemical_formula_weight 273.23
_space_group_crystal_system orthorhombic
_space_group_IT_number 33
_space_group_name_Hall 'P 2c -2n'
_space_group_name_H-M_alt 'P n a 21'
_atom_sites_solution_hydrogens mixed
_audit_creation_method SHELXL-2018/3
_cell_angle_alpha 90
_cell_angle_beta 90
_cell_angle_gamma 90
_cell_formula_units_Z 4
_cell_length_a 26.172(3)
_cell_length_b 3.9741(4)
_cell_length_c 11.4267(11)
_cell_measurement_reflns_used 1144
_cell_measurement_temperature 293(2)
_cell_measurement_theta_max 67.75
_cell_measurement_theta_min 3.38
_cell_volume 1188.5(2)
_computing_cell_refinement 'Bruker SAINT'
_computing_data_collection 'Bruker APEX2'
_computing_data_reduction 'Bruker SAINT'
_computing_molecular_graphics 'Bruker SHELXTL'
_computing_publication_material 'Bruker SHELXTL'
_computing_structure_refinement 'SHELXL-2018/3 (Sheldrick, 2018)'
_computing_structure_solution 'SHELXT 2014/5 (Sheldrick, 2014)'
_diffrn_ambient_temperature 293(2)
_diffrn_measured_fraction_theta_full 0.960
_diffrn_measured_fraction_theta_max 0.959
_diffrn_measurement_device_type 'Bruker APEX-II CCD'
_diffrn_measurement_method '\f and \w scans'
_diffrn_radiation_type CuK\a
_diffrn_radiation_wavelength 1.54178
_diffrn_reflns_av_R_equivalents 0.0948
_diffrn_reflns_av_unetI/netI 0.0982
_diffrn_reflns_Laue_measured_fraction_full 0.960
_diffrn_reflns_Laue_measured_fraction_max 0.959
_diffrn_reflns_limit_h_max 31
_diffrn_reflns_limit_h_min -28
_diffrn_reflns_limit_k_max 4
_diffrn_reflns_limit_k_min -4
_diffrn_reflns_limit_l_max 10
_diffrn_reflns_limit_l_min -13
_diffrn_reflns_number 4874
_diffrn_reflns_point_group_measured_fraction_full 0.813
_diffrn_reflns_point_group_measured_fraction_max 0.811
_diffrn_reflns_theta_full 67.679
_diffrn_reflns_theta_max 68.230
_diffrn_reflns_theta_min 3.377
_exptl_absorpt_coefficient_mu 1.007
_exptl_absorpt_correction_T_max 0.9720
_exptl_absorpt_correction_T_min 0.8700
_exptl_absorpt_correction_type multi-scan
_exptl_absorpt_process_details 'Blessing 1995'
_exptl_crystal_colour colourless
_exptl_crystal_density_diffrn 1.527
_exptl_crystal_description PLATE
_exptl_crystal_F_000 564
_exptl_crystal_size_max 0.15
_exptl_crystal_size_mid 0.05
_exptl_crystal_size_min 0.03
_refine_diff_density_max 0.236
_refine_diff_density_min -0.301
_refine_diff_density_rms 0.067
_refine_ls_abs_structure_details
;
 Refined as an inversion twin.
;
_refine_ls_abs_structure_Flack 0.4(9)
_refine_ls_extinction_method none
_refine_ls_goodness_of_fit_ref 1.063
_refine_ls_hydrogen_treatment mixed
_refine_ls_matrix_type full
_refine_ls_number_parameters 194
_refine_ls_number_reflns 1763
_refine_ls_number_restraints 1
_refine_ls_restrained_S_all 1.063
_refine_ls_R_factor_all 0.1295
_refine_ls_R_factor_gt 0.0710
_refine_ls_shift/su_max 0.000
_refine_ls_shift/su_mean 0.000
_refine_ls_structure_factor_coef Fsqd
_refine_ls_weighting_details 'w=1/[\s^2^(Fo^2^)+(0.0876P)^2^] where P=(Fo^2^+2Fc^2^)/3'
_refine_ls_weighting_scheme calc
_refine_ls_wR_factor_gt 0.1520
_refine_ls_wR_factor_ref 0.1769
_reflns_Friedel_coverage 0.606
_reflns_Friedel_fraction_full 0.650
_reflns_Friedel_fraction_max 0.646
_reflns_number_gt 1107
_reflns_number_total 1763
_reflns_threshold_expression 'I > 2\s(I)'
_cod_data_source_file lq5052.cif
_cod_data_source_block cocrystal_6
_cod_depositor_comments 'Adding full bibliography for 1571086--1571090.cif.'
_cod_database_code 1571090
_shelx_shelxl_version_number 2018/3
_shelx_space_group_comment
;
The symmetry employed for this shelxl refinement is uniquely defined
by the following loop, which should always be used as a source of
symmetry information in preference to the above space-group names.
They are only intended as comments.
;

loop_
_space_group_symop_operation_xyz
'x, y, z'
'-x, -y, z+1/2'
'-x+1/2, y+1/2, z+1/2'
'x+1/2, -y+1/2, z'

loop_
_atom_site_label
_atom_site_type_symbol
_atom_site_fract_x
_atom_site_fract_y
_atom_site_fract_z
_atom_site_U_iso_or_equiv
_atom_site_adp_type
_atom_site_occupancy
_atom_site_site_symmetry_order
_atom_site_calc_flag
_atom_site_refinement_flags_posn
_atom_site_refinement_flags_adp
_atom_site_refinement_flags_occupancy
_atom_site_disorder_assembly
_atom_site_disorder_group
O1 O 0.5264(2) 0.9699(15) -0.6092(5) 0.0439(14) Uani 1 1 d . . . . .
O2 O 0.5988(2) 1.2392(17) -0.5885(6) 0.0586(18) Uani 1 1 d . . . . .
C4 C 0.5042(3) 0.6684(19) -0.7834(7) 0.037(2) Uani 1 1 d . . . . .
C5 C 0.4680(3) 0.479(2) -0.8450(7) 0.045(2) Uani 1 1 d . . . . .
H5 H 0.474998 0.403873 -0.920398 0.053 Uiso 1 1 calc R U . . .
O3 O 0.6407(2) 1.0014(18) -0.9311(5) 0.065(2) Uani 1 1 d . . . . .
O4 O 0.6750(2) 1.0973(16) -0.7568(5) 0.0572(18) Uani 1 1 d . . . . .
H4 H 0.700226 1.137420 -0.796933 0.086 Uiso 1 1 calc R U . . .
N1 N 0.7863(3) 1.571(2) -0.8405(6) 0.053(2) Uani 1 1 d . . . . .
C2 C 0.5874(3) 0.9382(19) -0.7682(7) 0.0385(19) Uani 1 1 d . . . . .
C11 C 0.7514(3) 1.374(2) -1.0072(7) 0.042(2) Uani 1 1 d . . . . .
C1 C 0.6381(3) 1.021(2) -0.8221(6) 0.041(2) Uani 1 1 d . . . . .
C9 C 0.4925(3) 0.783(2) -0.6729(7) 0.038(2) Uani 1 1 d . . . . .
N2 N 0.7456(3) 1.3957(18) -0.8905(5) 0.0446(19) Uani 1 1 d . . . . .
C3 C 0.5535(3) 0.757(2) -0.8293(7) 0.038(2) Uani 1 1 d . . . . .
H3 H 0.562204 0.685431 -0.904237 0.045 Uiso 1 1 calc R U . . .
C6 C 0.4222(4) 0.406(2) -0.7937(9) 0.051(3) Uani 1 1 d . . . . .
H6 H 0.398495 0.277148 -0.834411 0.061 Uiso 1 1 calc R U . . .
N4 N 0.7957(3) 1.528(2) -1.0328(7) 0.0440(19) Uani 1 1 d . . . . .
N3 N 0.7194(3) 1.225(2) -1.0778(6) 0.055(2) Uani 1 1 d . . . . .
C7 C 0.4102(4) 0.520(2) -0.6815(9) 0.054(3) Uani 1 1 d . . . . .
H7 H 0.378754 0.469485 -0.648046 0.064 Uiso 1 1 calc R U . . .
C12 C 0.8149(4) 1.643(2) -0.9290(8) 0.049(2) Uani 1 1 d . . . . .
H12 H 0.845457 1.760995 -0.922801 0.059 Uiso 1 1 calc R U . . .
C8 C 0.4456(4) 0.710(2) -0.6207(9) 0.055(3) Uani 1 1 d . . . . .
H8 H 0.438253 0.788511 -0.545847 0.066 Uiso 1 1 calc R U . . .
C10 C 0.5744(3) 1.061(2) -0.6510(7) 0.041(2) Uani 1 1 d . . . . .
H3A H 0.686(4) 1.13(2) -1.041(9) 0.06(3) Uiso 1 1 d . . . . .
H3B H 0.724(4) 1.20(3) -1.152(10) 0.08(3) Uiso 1 1 d . . . . .
H4C H 0.808(4) 1.58(3) -1.086(10) 0.06(4) Uiso 1 1 d . . . . .

loop_
_atom_site_aniso_label
_atom_site_aniso_U_11
_atom_site_aniso_U_22
_atom_site_aniso_U_33
_atom_site_aniso_U_23
_atom_site_aniso_U_13
_atom_site_aniso_U_12
O1 0.038(3) 0.064(4) 0.030(3) 0.001(3) 0.002(3) 0.007(3)
O2 0.052(4) 0.080(4) 0.044(4) -0.018(3) -0.004(4) -0.003(4)
C4 0.036(5) 0.046(4) 0.029(4) 0.006(4) 0.001(4) 0.013(4)
C5 0.034(5) 0.063(5) 0.037(4) 0.002(4) -0.004(4) -0.004(4)
O3 0.051(4) 0.117(6) 0.028(3) 0.003(4) 0.001(4) -0.019(4)
O4 0.042(4) 0.098(5) 0.032(3) 0.007(3) 0.005(3) -0.017(3)
N1 0.047(5) 0.084(5) 0.028(3) -0.005(4) -0.001(4) -0.010(4)
C2 0.043(5) 0.047(4) 0.026(3) 0.010(4) -0.009(4) 0.005(4)
C11 0.043(6) 0.059(5) 0.024(4) 0.007(4) 0.009(4) 0.007(5)
C1 0.032(5) 0.071(5) 0.020(3) 0.002(4) -0.002(4) -0.009(4)
C9 0.028(5) 0.048(5) 0.037(4) 0.007(4) 0.003(4) 0.010(4)
N2 0.040(4) 0.070(5) 0.023(3) 0.000(3) -0.003(3) -0.003(4)
C3 0.042(6) 0.049(4) 0.022(3) 0.004(3) 0.006(4) 0.014(4)
C6 0.044(6) 0.045(5) 0.064(6) 0.007(4) -0.007(6) 0.004(4)
N4 0.040(5) 0.060(5) 0.032(3) 0.005(3) 0.003(4) 0.002(4)
N3 0.048(5) 0.095(6) 0.022(3) -0.005(4) 0.001(4) -0.014(5)
C7 0.045(6) 0.052(5) 0.064(6) 0.016(5) 0.013(6) 0.010(4)
C12 0.041(5) 0.066(6) 0.041(4) -0.005(5) 0.005(5) -0.005(4)
C8 0.048(6) 0.064(6) 0.052(6) 0.008(5) 0.008(6) 0.012(5)
C10 0.031(5) 0.060(5) 0.031(4) 0.001(4) -0.003(4) 0.008(4)

loop_
_atom_type_symbol
_atom_type_description
_atom_type_scat_dispersion_real
_atom_type_scat_dispersion_imag
_atom_type_scat_source
C C 0.0181 0.0091 'International Tables Vol C Tables 4.2.6.8 and 6.1.1.4'
H H 0.0000 0.0000 'International Tables Vol C Tables 4.2.6.8 and 6.1.1.4'
N N 0.0311 0.0180 'International Tables Vol C Tables 4.2.6.8 and 6.1.1.4'
O O 0.0492 0.0322 'International Tables Vol C Tables 4.2.6.8 and 6.1.1.4'

loop_
_geom_angle_atom_site_label_1
_geom_angle_atom_site_label_2
_geom_angle_atom_site_label_3
_geom_angle
_geom_angle_site_symmetry_1
_geom_angle_site_symmetry_3
_geom_angle_publ_flag
C9 O1 C10 123.0(6) . . ?
C9 C4 C5 119.1(8) . . ?
C9 C4 C3 117.1(7) . . ?
C5 C4 C3 123.8(7) . . ?
C6 C5 C4 119.5(9) . . ?
C6 C5 H5 120.2 . . ?
C4 C5 H5 120.2 . . ?
C1 O4 H4 109.5 . . ?
C12 N1 N2 103.4(7) . . ?
C3 C2 C10 120.2(8) . . ?
C3 C2 C1 119.3(7) . . ?
C10 C2 C1 120.5(7) . . ?
N3 C11 N4 128.8(8) . . ?
N3 C11 N2 124.7(9) . . ?
N4 C11 N2 106.5(8) . . ?
O3 C1 O4 124.3(8) . . ?
O3 C1 C2 116.4(7) . . ?
O4 C1 C2 119.3(7) . . ?
O1 C9 C4 121.5(7) . . ?
O1 C9 C8 117.2(8) . . ?
C4 C9 C8 121.4(8) . . ?
C11 N2 N1 110.6(7) . . ?
C2 C3 C4 122.4(7) . . ?
C2 C3 H3 118.8 . . ?
C4 C3 H3 118.8 . . ?
C5 C6 C7 121.6(10) . . ?
C5 C6 H6 119.2 . . ?
C7 C6 H6 119.2 . . ?
C11 N4 C12 106.3(8) . . ?
C11 N4 H4C 135(9) . . ?
C12 N4 H4C 118(9) . . ?
C11 N3 H3A 117(5) . . ?
C11 N3 H3B 125(7) . . ?
H3A N3 H3B 118(9) . . ?
C8 C7 C6 119.2(10) . . ?
C8 C7 H7 120.4 . . ?
C6 C7 H7 120.4 . . ?
N1 C12 N4 113.1(8) . . ?
N1 C12 H12 123.4 . . ?
N4 C12 H12 123.4 . . ?
C7 C8 C9 119.2(9) . . ?
C7 C8 H8 120.4 . . ?
C9 C8 H8 120.4 . . ?
O2 C10 O1 115.6(8) . . ?
O2 C10 C2 128.5(8) . . ?
O1 C10 C2 115.8(7) . . ?

loop_
_geom_bond_atom_site_label_1
_geom_bond_atom_site_label_2
_geom_bond_distance
_geom_bond_site_symmetry_2
_geom_bond_publ_flag
O1 C9 1.368(10) . ?
O1 C10 1.392(10) . ?
O2 C10 1.190(10) . ?
C4 C9 1.378(9) . ?
C4 C5 1.401(11) . ?
C4 C3 1.435(11) . ?
C5 C6 1.364(12) . ?
C5 H5 0.9300 . ?
O3 C1 1.250(10) . ?
O4 C1 1.257(9) . ?
O4 H4 0.8200 . ?
N1 C12 1.290(11) . ?
N1 N2 1.395(10) . ?
C2 C3 1.339(11) . ?
C2 C10 1.466(10) . ?
C2 C1 1.500(11) . ?
C11 N3 1.305(12) . ?
C11 N4 1.343(13) . ?
C11 N2 1.345(9) . ?
C9 C8 1.394(12) . ?
C3 H3 0.9300 . ?
C6 C7 1.396(14) . ?
C6 H6 0.9300 . ?
N4 C12 1.367(12) . ?
N4 H4C 0.72(11) . ?
N3 H3A 1.04(11) . ?
N3 H3B 0.87(11) . ?
C7 C8 1.382(13) . ?
C7 H7 0.9300 . ?
C12 H12 0.9300 . ?
C8 H8 0.9300 . ?

loop_
_geom_hbond_atom_site_label_D
_geom_hbond_atom_site_label_H
_geom_hbond_atom_site_label_A
_geom_hbond_distance_DH
_geom_hbond_distance_HA
_geom_hbond_distance_DA
_geom_hbond_angle_DHA
_geom_hbond_site_symmetry_A
_geom_hbond_publ_flag
N3 H3B N1 0.87(11) 2.23(11) 3.067(9) 163(9) 3_644 yes
N4 H4C O2 0.72(11) 2.51(11) 2.957(11) 121(10) 3_654 yes
N4 H4C O4 0.72(11) 2.00(12) 2.687(11) 158(11) 3_654 yes
C8 H8 O3 0.93 2.59 3.334(12) 137.7 2_675 yes
N3 H3A O3 1.04(11) 1.80(11) 2.800(11) 159(8) . yes
C12 H12 O2 0.93 2.39 2.928(11) 116.5 3_654 yes
O4 H4 N2 0.82 1.90 2.675(9) 157.5 . yes

loop_
_geom_torsion_atom_site_label_1
_geom_torsion_atom_site_label_2
_geom_torsion_atom_site_label_3
_geom_torsion_atom_site_label_4
_geom_torsion
_geom_torsion_site_symmetry_1
_geom_torsion_site_symmetry_2
_geom_torsion_site_symmetry_3
_geom_torsion_site_symmetry_4
_geom_torsion_publ_flag
C9 C4 C5 C6 -1.3(11) . . . . ?
C3 C4 C5 C6 179.6(8) . . . . ?
C3 C2 C1 O3 19.9(12) . . . . ?
C10 C2 C1 O3 -158.6(8) . . . . ?
C3 C2 C1 O4 -158.6(8) . . . . ?
C10 C2 C1 O4 22.9(11) . . . . ?
C10 O1 C9 C4 0.9(11) . . . . ?
C10 O1 C9 C8 -179.7(7) . . . . ?
C5 C4 C9 O1 -179.7(8) . . . . ?
C3 C4 C9 O1 -0.6(10) . . . . ?
C5 C4 C9 C8 0.9(11) . . . . ?
C3 C4 C9 C8 -180.0(8) . . . . ?
N3 C11 N2 N1 -179.7(8) . . . . ?
N4 C11 N2 N1 1.0(10) . . . . ?
C12 N1 N2 C11 -0.7(10) . . . . ?
C10 C2 C3 C4 -1.5(11) . . . . ?
C1 C2 C3 C4 -180.0(7) . . . . ?
C9 C4 C3 C2 0.9(11) . . . . ?
C5 C4 C3 C2 180.0(8) . . . . ?
C4 C5 C6 C7 1.1(13) . . . . ?
N3 C11 N4 C12 179.9(10) . . . . ?
N2 C11 N4 C12 -0.8(10) . . . . ?
C5 C6 C7 C8 -0.4(13) . . . . ?
N2 N1 C12 N4 0.2(10) . . . . ?
C11 N4 C12 N1 0.4(11) . . . . ?
C6 C7 C8 C9 0.0(13) . . . . ?
O1 C9 C8 C7 -179.6(8) . . . . ?
C4 C9 C8 C7 -0.3(12) . . . . ?
C9 O1 C10 O2 176.2(8) . . . . ?
C9 O1 C10 C2 -1.4(10) . . . . ?
C3 C2 C10 O2 -175.5(9) . . . . ?
C1 C2 C10 O2 2.9(13) . . . . ?
C3 C2 C10 O1 1.6(10) . . . . ?
C1 C2 C10 O1 -179.9(7) . . . . ?
